data_1506147
loop_
_publ_author_name
'Crawford, Claire'
'Nelson, Adam'
'Patel, Ian'

_publ_section_title
;
 Development of an approach to the synthesis of the ABC ring system of
 Hemibrevetoxin B.
;
_journal_issue 19
_journal_name_full 'Organic letters'
_journal_page_first 4231
_journal_page_last 4234
_journal_paper_doi 10.1021/ol0614323
_journal_volume 8
_journal_year 2006
_chemical_formula_sum 'C18 H30 O4'
_chemical_formula_weight 310.42
_chemical_name_systematic
; 
 ? 
;
_space_group_IT_number 33
_symmetry_space_group_name_Hall 'P 2c -2n'
_symmetry_space_group_name_H-M 'P n a 21'
_atom_sites_solution_hydrogens geom
_atom_sites_solution_primary direct
_atom_sites_solution_secondary difmap
_audit_creation_method SHELXL-97
_cell_angle_alpha 90.00
_cell_angle_beta 90.00
_cell_angle_gamma 90.00
_cell_formula_units_Z 8
_cell_length_a 15.6987(2)
_cell_length_b 7.70540(10)
_cell_length_c 29.3165(3)
_cell_measurement_temperature 150(2)
_cell_volume 3546.26(7)
_computing_structure_refinement 'SHELXL-97 (Sheldrick, 1997)'
_computing_structure_solution 'SHELXS-97 (Sheldrick, 1990)'
_diffrn_ambient_temperature 150(2)
_diffrn_measured_fraction_theta_full 0.998
_diffrn_measured_fraction_theta_max 0.998
_diffrn_radiation_monochromator graphite
_diffrn_radiation_source 'fine-focus sealed tube'
_diffrn_radiation_type MoK\a
_diffrn_radiation_wavelength 0.71073
_diffrn_reflns_av_R_equivalents 0.0766
_diffrn_reflns_av_sigmaI/netI 0.0309
_diffrn_reflns_limit_h_max 17
_diffrn_reflns_limit_h_min -19
_diffrn_reflns_limit_k_max 9
_diffrn_reflns_limit_k_min -9
_diffrn_reflns_limit_l_max 36
_diffrn_reflns_limit_l_min -36
_diffrn_reflns_number 46623
_diffrn_reflns_theta_full 26.00
_diffrn_reflns_theta_max 26.00
_diffrn_reflns_theta_min 2.59
_exptl_absorpt_coefficient_mu 0.080
_exptl_absorpt_correction_T_max 0.9960
_exptl_absorpt_correction_T_min 0.9794
_exptl_crystal_density_diffrn 1.163
_exptl_crystal_density_method 'not measured'
_exptl_crystal_F_000 1360
_exptl_crystal_size_max 0.26
_exptl_crystal_size_mid 0.23
_exptl_crystal_size_min 0.05
_refine_diff_density_max 1.193
_refine_diff_density_min -0.339
_refine_diff_density_rms 0.108
_refine_ls_abs_structure_details 'Flack H D (1983), Acta Cryst. A39, 876-881'
_refine_ls_abs_structure_Flack 0(10)
_refine_ls_extinction_method none
_refine_ls_goodness_of_fit_ref 1.111
_refine_ls_hydrogen_treatment mixed
_refine_ls_matrix_type full
_refine_ls_number_parameters 405
_refine_ls_number_reflns 3552
_refine_ls_number_restraints 1
_refine_ls_restrained_S_all 1.111
_refine_ls_R_factor_all 0.1069
_refine_ls_R_factor_gt 0.0958
_refine_ls_shift/su_max 0.001
_refine_ls_shift/su_mean 0.000
_refine_ls_structure_factor_coef Fsqd
_refine_ls_weighting_details 'calc w=1/[\s^2^(Fo^2^)+(0.1633P)^2^+2.3759P] where P=(Fo^2^+2Fc^2^)/3'
_refine_ls_weighting_scheme calc
_refine_ls_wR_factor_gt 0.2327
_refine_ls_wR_factor_ref 0.2434
_reflns_number_gt 3074
_reflns_number_total 3552
_reflns_threshold_expression >2sigma(I)
_cod_data_source_file ol0614323si20060728_053235.cif
_cod_data_source_block cft333
_cod_database_code 1506147

loop_
_symmetry_equiv_pos_as_xyz
'x, y, z'
'-x+1/2, y+1/2, z+1/2'
'x+1/2, -y+1/2, z'
'-x, -y, z+1/2'

loop_
_atom_site_label
_atom_site_type_symbol
_atom_site_fract_x
_atom_site_fract_y
_atom_site_fract_z
_atom_site_U_iso_or_equiv
_atom_site_adp_type
_atom_site_occupancy
_atom_site_symmetry_multiplicity
_atom_site_calc_flag
_atom_site_refinement_flags
O12B O 0.3668(2) 0.7542(5) 0.21949(13) 0.0272(8) Uani 1 1 d .
H12B H 0.3486 0.7565 0.2464 0.041 Uiso 1 1 calc R
O21B O 0.0397(2) 0.7117(6) 0.21046(13) 0.0377(10) Uani 1 1 d .
H21B H 0.0161 0.8024 0.2201 0.057 Uiso 1 1 calc R
O7B O 0.1843(2) 0.6324(5) 0.11639(13) 0.0289(8) Uani 1 1 d .
C11B C 0.2240(3) 0.7498(6) 0.18927(19) 0.0235(11) Uani 1 1 d .
H11B H 0.2032 0.7703 0.2207 0.028 Uiso 1 1 calc R
H1 H 0.2328 0.8643 0.1747 0.028 Uiso 1 1 calc R
C2B C 0.0671(4) 0.7377(7) 0.16341(19) 0.0291(12) Uani 1 1 d .
C12B C 0.3091(3) 0.6545(7) 0.19153(19) 0.0306(11) Uani 1 1 d .
H2 H 0.3332 0.6526 0.1599 0.037 Uiso 1 1 calc R
C61B C 0.2298(4) 0.4603(8) 0.0546(2) 0.0356(13) Uani 1 1 d .
H61B H 0.2162 0.3536 0.0373 0.043 Uiso 1 1 calc R
H3 H 0.2101 0.5601 0.0362 0.043 Uiso 1 1 calc R
C6B C 0.1786(3) 0.4574(7) 0.09878(18) 0.0296(11) Uani 1 1 d .
H6B H 0.2057 0.3751 0.1208 0.036 Uiso 1 1 calc R
O14B O 0.3494(3) 0.3527(5) 0.18324(15) 0.0397(10) Uani 1 1 d .
C3B C 0.0066(3) 0.6405(8) 0.13170(19) 0.0351(13) Uani 1 1 d .
H3BA H -0.0522 0.6597 0.1429 0.042 Uiso 1 1 calc R
H3BB H 0.0106 0.6946 0.1011 0.042 Uiso 1 1 calc R
C13B C 0.3025(3) 0.4692(7) 0.20726(19) 0.0320(11) Uani 1 1 d .
C62B C 0.3259(4) 0.4725(8) 0.0590(2) 0.0337(12) Uani 1 1 d .
H62B H 0.3471 0.3729 0.0771 0.040 Uiso 1 1 calc R
H4 H 0.3410 0.5803 0.0756 0.040 Uiso 1 1 calc R
C5B C 0.0869(4) 0.4015(9) 0.0897(2) 0.0380(13) Uani 1 1 d .
H5BA H 0.0867 0.2741 0.0854 0.046 Uiso 1 1 calc R
H5BB H 0.0688 0.4543 0.0605 0.046 Uiso 1 1 calc R
C4B C 0.0193(4) 0.4456(8) 0.1259(2) 0.0389(14) Uani 1 1 d .
H4BA H -0.0356 0.3920 0.1171 0.047 Uiso 1 1 calc R
H4BB H 0.0367 0.3950 0.1555 0.047 Uiso 1 1 calc R
C63B C 0.3694(4) 0.4727(8) 0.0123(2) 0.0356(13) Uani 1 1 d .
H63B H 0.3498 0.5752 -0.0052 0.043 Uiso 1 1 calc R
H5 H 0.3518 0.3676 -0.0047 0.043 Uiso 1 1 calc R
C15B C 0.3339(4) 0.1892(8) 0.2007(3) 0.0509(18) Uani 1 1 d .
H15B H 0.3573 0.0835 0.1897 0.061 Uiso 1 1 calc R
C21B C 0.0691(4) 0.9282(8) 0.1523(2) 0.0398(13) Uani 1 1 d .
H6 H 0.1038 0.9470 0.1249 0.048 Uiso 1 1 calc R
H7 H 0.0940 0.9923 0.1779 0.048 Uiso 1 1 calc R
H8 H 0.0110 0.9696 0.1467 0.048 Uiso 1 1 calc R
C1B C 0.1565(3) 0.6498(7) 0.16271(17) 0.0259(10) Uani 1 1 d .
H1B H 0.1511 0.5313 0.1763 0.031 Uiso 1 1 calc R
C16B C 0.2788(5) 0.2064(9) 0.2369(3) 0.0486(16) Uani 1 1 d .
H16B H 0.2584 0.1157 0.2559 0.058 Uiso 1 1 calc R
C65B C 0.5101(5) 0.4716(10) -0.0319(3) 0.0527(18) Uani 1 1 d .
H65D H 0.5712 0.4490 -0.0285 0.063 Uiso 1 1 calc R
H65E H 0.5017 0.5834 -0.0472 0.063 Uiso 1 1 calc R
H65F H 0.4841 0.3791 -0.0501 0.063 Uiso 1 1 calc R
C17B C 0.2580(4) 0.3862(8) 0.2404(2) 0.0419(14) Uani 1 1 d .
H17B H 0.2204 0.4379 0.2619 0.050 Uiso 1 1 calc R
C64B C 0.4680(4) 0.4768(8) 0.0157(2) 0.0392(13) Uani 1 1 d .
H64B H 0.4859 0.5838 0.0318 0.047 Uiso 1 1 calc R
H9 H 0.4878 0.3762 0.0338 0.047 Uiso 1 1 calc R
O7A O 0.4329(2) 0.8827(5) 0.39888(12) 0.0289(8) Uani 1 1 d .
O21A O 0.2885(2) 0.8117(5) 0.30446(13) 0.0339(9) Uani 1 1 d .
H21A H 0.2375 0.7801 0.3020 0.051 Uiso 1 1 calc R
O12A O 0.6182(2) 0.7860(5) 0.29480(14) 0.0318(9) Uani 1 1 d .
H12A H 0.6132 0.6789 0.2995 0.048 Uiso 1 1 calc R
C12A C 0.5592(3) 0.8798(7) 0.32394(19) 0.0281(11) Uani 1 1 d .
H10 H 0.5834 0.8791 0.3555 0.034 Uiso 1 1 calc R
C1A C 0.4051(3) 0.8713(7) 0.35226(17) 0.0267(10) Uani 1 1 d .
H1A H 0.3983 0.9915 0.3400 0.032 Uiso 1 1 calc R
O14A O 0.6036(3) 1.1855(6) 0.3291(2) 0.0540(13) Uani 1 1 d .
C11A C 0.4744(3) 0.7803(7) 0.3255(2) 0.0303(12) Uani 1 1 d .
H11A H 0.4542 0.7618 0.2939 0.036 Uiso 1 1 calc R
H11 H 0.4846 0.6648 0.3392 0.036 Uiso 1 1 calc R
C6A C 0.4248(4) 1.0515(7) 0.41858(18) 0.0317(12) Uani 1 1 d .
H6A H 0.4512 1.1388 0.3977 0.038 Uiso 1 1 calc R
C62A C 0.5709(4) 1.0334(8) 0.4580(2) 0.0350(12) Uani 1 1 d .
H62A H 0.5919 1.1345 0.4405 0.042 Uiso 1 1 calc R
H12 H 0.5849 0.9272 0.4405 0.042 Uiso 1 1 calc R
C61A C 0.4749(4) 1.0469(8) 0.46320(19) 0.0342(12) Uani 1 1 d .
H61A H 0.4618 1.1535 0.4807 0.041 Uiso 1 1 calc R
H13 H 0.4549 0.9468 0.4814 0.041 Uiso 1 1 calc R
C17A C 0.5062(4) 1.1416(9) 0.2768(2) 0.0406(14) Uani 1 1 d .
H17A H 0.4665 1.0864 0.2571 0.049 Uiso 1 1 calc R
C3A C 0.2556(4) 0.8643(8) 0.3847(2) 0.0378(13) Uani 1 1 d .
H3AA H 0.1965 0.8419 0.3744 0.045 Uiso 1 1 calc R
H3AB H 0.2629 0.8060 0.4145 0.045 Uiso 1 1 calc R
C4A C 0.2657(4) 1.0585(8) 0.3919(2) 0.0382(13) Uani 1 1 d .
H4AA H 0.2100 1.1080 0.4009 0.046 Uiso 1 1 calc R
H4AB H 0.2827 1.1127 0.3626 0.046 Uiso 1 1 calc R
C2A C 0.3177(3) 0.7782(8) 0.3499(2) 0.0302(12) Uani 1 1 d .
C15A C 0.5866(5) 1.3380(9) 0.3094(3) 0.0566(19) Uani 1 1 d .
H15A H 0.6135 1.4440 0.3176 0.068 Uiso 1 1 calc R
C13A C 0.5523(3) 1.0640(7) 0.30937(19) 0.0326(12) Uani 1 1 d .
C64A C 0.7111(4) 1.0216(8) 0.5012(2) 0.0425(14) Uani 1 1 d .
H64A H 0.7309 1.1229 0.4834 0.051 Uiso 1 1 calc R
H14 H 0.7281 0.9155 0.4845 0.051 Uiso 1 1 calc R
C21A C 0.3225(4) 0.5862(8) 0.3586(2) 0.0436(15) Uani 1 1 d .
H15 H 0.3492 0.5655 0.3884 0.052 Uiso 1 1 calc R
H16 H 0.3565 0.5309 0.3347 0.052 Uiso 1 1 calc R
H17 H 0.2649 0.5371 0.3586 0.052 Uiso 1 1 calc R
C63A C 0.6165(4) 1.0272(8) 0.5046(2) 0.0397(14) Uani 1 1 d .
H63A H 0.5998 1.1307 0.5225 0.048 Uiso 1 1 calc R
H18 H 0.5967 0.9234 0.5214 0.048 Uiso 1 1 calc R
C5A C 0.3319(4) 1.1043(9) 0.4283(2) 0.0389(14) Uani 1 1 d .
H5AA H 0.3142 1.0492 0.4573 0.047 Uiso 1 1 calc R
H5AB H 0.3304 1.2315 0.4330 0.047 Uiso 1 1 calc R
C65A C 0.7554(5) 1.0228(10) 0.5482(3) 0.0550(19) Uani 1 1 d .
H65A H 0.8143 0.9827 0.5448 0.066 Uiso 1 1 calc R
H65B H 0.7248 0.9454 0.5691 0.066 Uiso 1 1 calc R
H65C H 0.7552 1.1410 0.5605 0.066 Uiso 1 1 calc R
C16A C 0.5274(5) 1.3241(9) 0.2770(3) 0.0490(17) Uani 1 1 d .
H16A H 0.5046 1.4135 0.2583 0.059 Uiso 1 1 calc R

loop_
_atom_site_aniso_label
_atom_site_aniso_U_11
_atom_site_aniso_U_22
_atom_site_aniso_U_33
_atom_site_aniso_U_23
_atom_site_aniso_U_13
_atom_site_aniso_U_12
O12B 0.028(2) 0.0355(19) 0.0179(19) -0.0029(14) -0.0007(15) -0.0063(15)
O21B 0.0225(19) 0.073(3) 0.0176(19) 0.0013(18) 0.0012(15) 0.0021(18)
O7B 0.0302(18) 0.0287(18) 0.0280(18) 0.0005(15) 0.0027(15) -0.0012(14)
C11B 0.027(3) 0.025(2) 0.019(2) 0.0010(18) 0.000(2) -0.0005(18)
C2B 0.027(3) 0.043(3) 0.018(3) 0.002(2) 0.003(2) 0.002(2)
C12B 0.025(2) 0.038(3) 0.029(3) -0.002(2) 0.001(2) -0.003(2)
C61B 0.036(3) 0.040(3) 0.031(3) -0.007(2) 0.001(2) 0.002(2)
C6B 0.030(3) 0.030(3) 0.029(3) -0.003(2) 0.000(2) 0.000(2)
O14B 0.040(2) 0.0316(19) 0.048(3) -0.0025(18) 0.006(2) 0.0070(17)
C3B 0.023(3) 0.051(3) 0.031(3) 0.006(2) -0.002(2) 0.005(2)
C13B 0.028(2) 0.034(3) 0.034(3) -0.002(2) -0.002(2) 0.004(2)
C62B 0.032(3) 0.036(3) 0.033(3) -0.001(2) -0.001(2) 0.004(2)
C5B 0.031(3) 0.047(3) 0.035(3) -0.004(3) 0.000(2) -0.004(2)
C4B 0.029(3) 0.055(4) 0.033(3) -0.003(3) -0.003(2) -0.007(3)
C63B 0.032(3) 0.037(3) 0.038(3) -0.007(2) 0.004(2) -0.002(2)
C15B 0.043(3) 0.024(3) 0.085(5) 0.016(3) -0.009(4) -0.002(3)
C21B 0.039(3) 0.036(3) 0.044(3) 0.004(3) 0.006(3) 0.007(2)
C1B 0.025(2) 0.029(2) 0.024(2) 0.0047(19) 0.004(2) -0.001(2)
C16B 0.044(4) 0.053(4) 0.049(4) 0.002(3) 0.007(3) 0.006(3)
C65B 0.051(4) 0.057(4) 0.050(4) -0.015(3) 0.020(3) 0.005(3)
C17B 0.036(3) 0.047(4) 0.043(3) 0.006(3) 0.000(3) 0.005(3)
C64B 0.037(3) 0.033(3) 0.048(3) -0.001(3) 0.007(3) 0.002(2)
O7A 0.0307(18) 0.0304(19) 0.0256(18) -0.0021(15) -0.0020(15) -0.0002(15)
O21A 0.024(2) 0.048(2) 0.030(2) -0.0022(18) -0.0014(15) -0.0059(17)
O12A 0.0180(18) 0.044(2) 0.033(2) -0.0058(17) 0.0012(16) 0.0060(16)
C12A 0.024(2) 0.030(3) 0.031(3) -0.002(2) 0.002(2) 0.005(2)
C1A 0.024(2) 0.032(3) 0.024(2) -0.005(2) 0.000(2) 0.000(2)
O14A 0.044(3) 0.048(3) 0.070(4) -0.008(2) -0.005(2) -0.007(2)
C11A 0.024(3) 0.037(3) 0.030(3) -0.006(2) -0.004(2) 0.005(2)
C6A 0.034(3) 0.032(3) 0.029(3) -0.004(2) 0.001(2) 0.002(2)
C62A 0.036(3) 0.039(3) 0.030(3) -0.001(2) -0.004(2) -0.009(2)
C61A 0.034(3) 0.043(3) 0.026(3) -0.009(2) -0.001(2) -0.002(2)
C17A 0.037(3) 0.056(4) 0.029(3) 0.002(3) -0.008(3) 0.010(3)
C3A 0.031(3) 0.053(3) 0.029(3) -0.003(2) 0.004(2) -0.002(3)
C4A 0.029(3) 0.048(3) 0.037(3) -0.002(3) 0.001(2) 0.013(2)
C2A 0.021(3) 0.043(3) 0.026(3) 0.002(2) -0.001(2) -0.004(2)
C15A 0.057(4) 0.034(3) 0.078(5) -0.009(3) 0.010(4) -0.006(3)
C13A 0.025(3) 0.038(3) 0.035(3) -0.007(2) 0.003(2) 0.002(2)
C64A 0.041(3) 0.039(3) 0.048(3) 0.003(3) -0.009(3) -0.007(3)
C21A 0.036(3) 0.046(3) 0.049(4) 0.001(3) -0.005(3) -0.008(3)
C63A 0.045(3) 0.042(3) 0.032(3) -0.002(2) -0.002(3) -0.011(3)
C5A 0.040(3) 0.041(3) 0.035(3) -0.010(2) 0.006(3) 0.010(3)
C65A 0.050(4) 0.050(4) 0.065(5) -0.018(3) -0.018(4) -0.005(3)
C16A 0.050(4) 0.046(4) 0.051(4) 0.007(3) 0.011(3) 0.007(3)

loop_
_atom_type_symbol
_atom_type_description
_atom_type_scat_dispersion_real
_atom_type_scat_dispersion_imag
_atom_type_scat_source
C C 0.0033 0.0000 'International Tables Vol C Tables 4.2.6.8 and 6.1.1.4'
H H 0.0000 0.0000 'International Tables Vol C Tables 4.2.6.8 and 6.1.1.4'
O O 0.0106 0.0000 'International Tables Vol C Tables 4.2.6.8 and 6.1.1.4'

loop_
_geom_angle_atom_site_label_1
_geom_angle_atom_site_label_2
_geom_angle_atom_site_label_3
_geom_angle
C12B O12B H12B 109.5
C2B O21B H21B 109.5
C1B O7B C6B 114.0(4)
C1B C11B C12B 112.8(4)
C1B C11B H11B 109.0
C12B C11B H11B 109.0
C1B C11B H1 109.0
C12B C11B H1 109.0
H11B C11B H1 107.8
O21B C2B C21B 110.3(5)
O21B C2B C3B 109.0(4)
C21B C2B C3B 111.1(5)
O21B C2B C1B 102.6(4)
C21B C2B C1B 113.7(5)
C3B C2B C1B 109.8(4)
O12B C12B C13B 112.0(4)
O12B C12B C11B 108.5(4)
C13B C12B C11B 114.2(4)
O12B C12B H2 107.3
C13B C12B H2 107.3
C11B C12B H2 107.3
C62B C61B C6B 116.9(5)
C62B C61B H61B 108.1
C6B C61B H61B 108.1
C62B C61B H3 108.1
C6B C61B H3 108.1
H61B C61B H3 107.3
O7B C6B C61B 104.9(4)
O7B C6B C5B 112.6(4)
C61B C6B C5B 110.7(5)
O7B C6B H6B 109.5
C61B C6B H6B 109.5
C5B C6B H6B 109.5
C13B O14B C15B 108.4(5)
C4B C3B C2B 118.0(5)
C4B C3B H3BA 107.8
C2B C3B H3BA 107.8
C4B C3B H3BB 107.8
C2B C3B H3BB 107.8
H3BA C3B H3BB 107.1
C17B C13B O14B 109.8(5)
C17B C13B C12B 134.7(5)
O14B C13B C12B 115.5(5)
C61B C62B C63B 111.5(5)
C61B C62B H62B 109.3
C63B C62B H62B 109.3
C61B C62B H4 109.3
C63B C62B H4 109.3
H62B C62B H4 108.0
C6B C5B C4B 117.9(5)
C6B C5B H5BA 107.8
C4B C5B H5BA 107.8
C6B C5B H5BB 107.8
C4B C5B H5BB 107.8
H5BA C5B H5BB 107.2
C3B C4B C5B 112.6(5)
C3B C4B H4BA 109.1
C5B C4B H4BA 109.1
C3B C4B H4BB 109.1
C5B C4B H4BB 109.1
H4BA C4B H4BB 107.8
C62B C63B C64B 112.8(5)
C62B C63B H63B 109.0
C64B C63B H63B 109.0
C62B C63B H5 109.0
C64B C63B H5 109.0
H63B C63B H5 107.8
C16B C15B O14B 108.0(6)
C16B C15B H15B 126.0
O14B C15B H15B 126.0
C2B C21B H6 109.5
C2B C21B H7 109.5
H6 C21B H7 109.5
C2B C21B H8 109.5
H6 C21B H8 109.5
H7 C21B H8 109.5
O7B C1B C11B 108.6(4)
O7B C1B C2B 109.1(4)
C11B C1B C2B 113.6(4)
O7B C1B H1B 108.5
C11B C1B H1B 108.5
C2B C1B H1B 108.5
C15B C16B C17B 107.1(6)
C15B C16B H16B 126.5
C17B C16B H16B 126.5
C64B C65B H65D 109.5
C64B C65B H65E 109.5
H65D C65B H65E 109.5
C64B C65B H65F 109.5
H65D C65B H65F 109.5
H65E C65B H65F 109.5
C13B C17B C16B 106.7(6)
C13B C17B H17B 126.6
C16B C17B H17B 126.6
C65B C64B C63B 111.6(6)
C65B C64B H64B 109.3
C63B C64B H64B 109.3
C65B C64B H9 109.3
C63B C64B H9 109.3
H64B C64B H9 108.0
C6A O7A C1A 114.4(4)
C2A O21A H21A 109.5
C12A O12A H12A 109.5
O12A C12A C13A 110.7(4)
O12A C12A C11A 108.8(4)
C13A C12A C11A 114.9(4)
O12A C12A H10 107.4
C13A C12A H10 107.4
C11A C12A H10 107.4
O7A C1A C11A 107.6(4)
O7A C1A C2A 109.9(4)
C11A C1A C2A 113.5(4)
O7A C1A H1A 108.6
C11A C1A H1A 108.6
C2A C1A H1A 108.6
C15A O14A C13A 107.6(6)
C1A C11A C12A 114.0(4)
C1A C11A H11A 108.7
C12A C11A H11A 108.7
C1A C11A H11 108.7
C12A C11A H11 108.7
H11A C11A H11 107.6
O7A C6A C61A 106.2(4)
O7A C6A C5A 113.5(5)
C61A C6A C5A 109.6(5)
O7A C6A H6A 109.1
C61A C6A H6A 109.1
C5A C6A H6A 109.1
C61A C62A C63A 112.0(5)
C61A C62A H62A 109.2
C63A C62A H62A 109.2
C61A C62A H12 109.2
C63A C62A H12 109.2
H62A C62A H12 107.9
C62A C61A C6A 115.3(5)
C62A C61A H61A 108.5
C6A C61A H61A 108.5
C62A C61A H13 108.5
C6A C61A H13 108.5
H61A C61A H13 107.5
C13A C17A C16A 107.9(6)
C13A C17A H17A 126.0
C16A C17A H17A 126.0
C4A C3A C2A 116.4(5)
C4A C3A H3AA 108.2
C2A C3A H3AA 108.2
C4A C3A H3AB 108.2
C2A C3A H3AB 108.2
H3AA C3A H3AB 107.3
C3A C4A C5A 113.3(5)
C3A C4A H4AA 108.9
C5A C4A H4AA 108.9
C3A C4A H4AB 108.9
C5A C4A H4AB 108.9
H4AA C4A H4AB 107.7
O21A C2A C21A 110.6(5)
O21A C2A C1A 103.9(4)
C21A C2A C1A 113.8(5)
O21A C2A C3A 109.4(4)
C21A C2A C3A 109.8(5)
C1A C2A C3A 109.1(5)
C16A C15A O14A 112.1(6)
C16A C15A H15A 123.9
O14A C15A H15A 123.9
C17A C13A O14A 108.4(5)
C17A C13A C12A 132.2(5)
O14A C13A C12A 119.4(5)
C63A C64A C65A 113.0(6)
C63A C64A H64A 109.0
C65A C64A H64A 109.0
C63A C64A H14 109.0
C65A C64A H14 109.0
H64A C64A H14 107.8
C2A C21A H15 109.5
C2A C21A H16 109.5
H15 C21A H16 109.5
C2A C21A H17 109.5
H15 C21A H17 109.5
H16 C21A H17 109.5
C64A C63A C62A 114.0(6)
C64A C63A H63A 108.8
C62A C63A H63A 108.8
C64A C63A H18 108.8
C62A C63A H18 108.8
H63A C63A H18 107.7
C4A C5A C6A 116.9(5)
C4A C5A H5AA 108.1
C6A C5A H5AA 108.1
C4A C5A H5AB 108.1
C6A C5A H5AB 108.1
H5AA C5A H5AB 107.3
C64A C65A H65A 109.5
C64A C65A H65B 109.5
H65A C65A H65B 109.5
C64A C65A H65C 109.5
H65A C65A H65C 109.5
H65B C65A H65C 109.5
C15A C16A C17A 103.9(6)
C15A C16A H16A 128.0
C17A C16A H16A 128.0

loop_
_geom_bond_atom_site_label_1
_geom_bond_atom_site_label_2
_geom_bond_distance
O12B C12B 1.442(6)
O12B H12B 0.8400
O21B C2B 1.459(7)
O21B H21B 0.8400
O7B C1B 1.433(6)
O7B C6B 1.447(6)
C11B C1B 1.524(7)
C11B C12B 1.526(7)
C11B H11B 0.9900
C11B H1 0.9900
C2B C21B 1.504(8)
C2B C3B 1.526(8)
C2B C1B 1.558(8)
C12B C13B 1.504(8)
C12B H2 1.0000
C61B C62B 1.517(8)
C61B C6B 1.525(8)
C61B H61B 0.9900
C61B H3 0.9900
C6B C5B 1.525(7)
C6B H6B 1.0000
O14B C13B 1.358(7)
O14B C15B 1.381(7)
C3B C4B 1.524(9)
C3B H3BA 0.9900
C3B H3BB 0.9900
C13B C17B 1.357(9)
C62B C63B 1.531(8)
C62B H62B 0.9900
C62B H4 0.9900
C5B C4B 1.539(8)
C5B H5BA 0.9900
C5B H5BB 0.9900
C4B H4BA 0.9900
C4B H4BB 0.9900
C63B C64B 1.552(8)
C63B H63B 0.9900
C63B H5 0.9900
C15B C16B 1.376(11)
C15B H15B 0.9500
C21B H6 0.9800
C21B H7 0.9800
C21B H8 0.9800
C1B H1B 1.0000
C16B C17B 1.427(10)
C16B H16B 0.9500
C65B C64B 1.543(9)
C65B H65D 0.9800
C65B H65E 0.9800
C65B H65F 0.9800
C17B H17B 0.9500
C64B H64B 0.9900
C64B H9 0.9900
O7A C6A 1.429(6)
O7A C1A 1.438(6)
O21A C2A 1.432(7)
O21A H21A 0.8400
O12A C12A 1.453(6)
O12A H12A 0.8400
C12A C13A 1.487(8)
C12A C11A 1.537(7)
C12A H10 1.0000
C1A C11A 1.514(7)
C1A C2A 1.550(7)
C1A H1A 1.0000
O14A C15A 1.336(9)
O14A C13A 1.364(7)
C11A H11A 0.9900
C11A H11 0.9900
C6A C61A 1.527(8)
C6A C5A 1.541(8)
C6A H6A 1.0000
C62A C61A 1.517(8)
C62A C63A 1.542(8)
C62A H62A 0.9900
C62A H12 0.9900
C61A H61A 0.9900
C61A H13 0.9900
C17A C13A 1.339(8)
C17A C16A 1.446(10)
C17A H17A 0.9500
C3A C4A 1.519(9)
C3A C2A 1.559(8)
C3A H3AA 0.9900
C3A H3AB 0.9900
C4A C5A 1.531(9)
C4A H4AA 0.9900
C4A H4AB 0.9900
C2A C21A 1.503(9)
C15A C16A 1.334(11)
C15A H15A 0.9500
C64A C63A 1.489(9)
C64A C65A 1.543(10)
C64A H64A 0.9900
C64A H14 0.9900
C21A H15 0.9800
C21A H16 0.9800
C21A H17 0.9800
C63A H63A 0.9900
C63A H18 0.9900
C5A H5AA 0.9900
C5A H5AB 0.9900
C65A H65A 0.9800
C65A H65B 0.9800
C65A H65C 0.9800
C16A H16A 0.9500

loop_
_geom_torsion_atom_site_label_1
_geom_torsion_atom_site_label_2
_geom_torsion_atom_site_label_3
_geom_torsion_atom_site_label_4
_geom_torsion
C1B C11B C12B O12B -176.6(4)
C1B C11B C12B C13B -50.9(6)
C1B O7B C6B C61B -166.9(4)
C1B O7B C6B C5B 72.6(6)
C62B C61B C6B O7B 72.0(6)
C62B C61B C6B C5B -166.3(5)
O21B C2B C3B C4B -80.0(6)
C21B C2B C3B C4B 158.3(5)
C1B C2B C3B C4B 31.6(7)
C15B O14B C13B C17B 1.1(7)
C15B O14B C13B C12B -177.8(5)
O12B C12B C13B C17B 81.5(8)
C11B C12B C13B C17B -42.3(9)
O12B C12B C13B O14B -100.0(5)
C11B C12B C13B O14B 136.2(5)
C6B C61B C62B C63B 179.5(5)
O7B C6B C5B C4B -43.8(7)
C61B C6B C5B C4B -160.8(5)
C2B C3B C4B C5B -84.2(6)
C6B C5B C4B C3B 64.2(7)
C61B C62B C63B C64B -177.5(5)
C13B O14B C15B C16B -1.9(7)
C6B O7B C1B C11B 130.9(4)
C6B O7B C1B C2B -104.8(5)
C12B C11B C1B O7B -63.1(5)
C12B C11B C1B C2B 175.2(4)
O21B C2B C1B O7B 167.9(4)
C21B C2B C1B O7B -73.0(6)
C3B C2B C1B O7B 52.2(5)
O21B C2B C1B C11B -70.7(5)
C21B C2B C1B C11B 48.3(6)
C3B C2B C1B C11B 173.5(4)
O14B C15B C16B C17B 2.0(8)
O14B C13B C17B C16B 0.2(7)
C12B C13B C17B C16B 178.7(6)
C15B C16B C17B C13B -1.3(8)
C62B C63B C64B C65B 178.3(5)
C6A O7A C1A C11A 131.1(5)
C6A O7A C1A C2A -104.9(5)
O7A C1A C11A C12A -63.5(6)
C2A C1A C11A C12A 174.7(4)
O12A C12A C11A C1A -176.0(4)
C13A C12A C11A C1A -51.3(7)
C1A O7A C6A C61A -167.7(4)
C1A O7A C6A C5A 71.8(6)
C63A C62A C61A C6A -179.3(5)
O7A C6A C61A C62A 69.0(6)
C5A C6A C61A C62A -167.9(5)
C2A C3A C4A C5A -86.8(7)
O7A C1A C2A O21A 166.8(4)
C11A C1A C2A O21A -72.7(5)
O7A C1A C2A C21A -72.8(6)
C11A C1A C2A C21A 47.7(7)
O7A C1A C2A C3A 50.2(6)
C11A C1A C2A C3A 170.7(5)
C4A C3A C2A O21A -78.9(6)
C4A C3A C2A C21A 159.6(5)
C4A C3A C2A C1A 34.2(7)
C13A O14A C15A C16A -1.0(8)
C16A C17A C13A O14A -2.0(7)
C16A C17A C13A C12A -177.9(6)
C15A O14A C13A C17A 1.9(7)
C15A O14A C13A C12A 178.4(5)
O12A C12A C13A C17A 82.6(7)
C11A C12A C13A C17A -41.1(8)
O12A C12A C13A O14A -92.9(6)
C11A C12A C13A O14A 143.4(5)
C65A C64A C63A C62A 177.7(5)
C61A C62A C63A C64A -177.5(5)
C3A C4A C5A C6A 63.5(7)
O7A C6A C5A C4A -41.5(8)
C61A C6A C5A C4A -160.1(5)
O14A C15A C16A C17A -0.2(8)
C13A C17A C16A C15A 1.4(7)
